data_2000468
loop_
_publ_author_name
'Tinant, B.'
'Feneau-Dupont, J.'
'Declercq, J.-P.'
'Evariste, F.'
'Viehe, H. G.'

_publ_section_title
;
 3-Methyl-2-thioxo-6-trifluoromethyl-2,3-dihydro-4(1<i>H</i>)-pyrimidinone
;
_journal_issue 11
_journal_name_full 'Acta Crystallographica Section C'
_journal_page_first 2032
_journal_page_last 2033
_journal_paper_doi 10.1107/S0108270192002440
_journal_volume 48
_journal_year 1992
_chemical_formula_sum 'C6 H5 F3 N2 O S'
_chemical_formula_weight 210.17
_space_group_IT_number 62
_space_group_name_Hall '-P 2ac 2n'
_space_group_name_H-M_alt 'P n m a'
_symmetry_cell_setting orthorhombic
_symmetry_space_group_name_H-M 'P n m a'
_cell_angle_alpha 90
_cell_angle_beta 90
_cell_angle_gamma 90
_cell_formula_units_Z 4
_cell_length_a 17.426(11)
_cell_length_b 6.945(10)
_cell_length_c 6.816(2)
_cell_volume 824.9(13)
_diffrn_radiation_type Mo
_diffrn_radiation_wavelength 0.71069
_exptl_absorpt_coefficient_mu 0.404
_exptl_crystal_density_diffrn 1.69
_exptl_crystal_F_000 424
_cod_data_source_file ha0110.cif
_cod_data_source_block ha0110a
_cod_original_cell_volume 824.9(7)
_cod_original_sg_symbol_H-M 'P nma'
_cod_original_formula_sum 'C6 H5 F3 N2 O1 S1'
_cod_database_code 2000468

loop_
_space_group_symop_id
_space_group_symop_operation_xyz
1 x,y,z
2 -x+1/2,-y,z+1/2
3 x+1/2,-y+1/2,-z+1/2
4 -x,y+1/2,-z
5 -x,-y,-z
6 x+1/2,y,-z+1/2
7 -x+1/2,y+1/2,z+1/2
8 x,-y+1/2,z

loop_
_atom_site_label
_atom_site_fract_x
_atom_site_fract_y
_atom_site_fract_z
_atom_site_U_iso_or_equiv
N1 -.0762(2) .2500 .0820(4) .0320(10)
C2 -.0075(2) .2500 -.0148(5) .0310(10)
N3 -.0120(2) .2500 -.2166(4) .0330(10)
C4 -.0812(2) .2500 -.3234(5) .0380(10)
C5 -.1501(2) .2500 -.2068(5) .0380(10)
C6 -.1455(2) .2500 -.0128(5) .0330(10)
S7 .07450(10) .2500 .10980(10) .0400(10)
C8 .0595(3) .2500 -.3337(6) .048(2)
O9 -.0801(2) .2500 -.5016(3) .0580(10)
C10 -.2152(2) .2500 .1201(6) .0450(10)
F11 -.21570(10) .0986(3) .2363(3) .0760(10)
F12 -.27910(10) .2500 .0177(4) .0830(10)
H1 -.073(3) .2500 .200(9) .088
H5 -.198(3) .2500 -.273(7) .088
H8A .097(3) .2500 -.274(7) .088
H8B .0560(19) .149(5) -.416(5) .088

loop_
_geom_angle_atom_site_label_1
_geom_angle_atom_site_label_2
_geom_angle_atom_site_label_3
_geom_angle
C6 N1 C2 123.0(3)
S7 C2 N1 120.4(3)
C4 N3 C2 124.4(3)
C8 N3 C4 116.2(3)
O9 C4 N3 120.2(3)
C6 C5 C4 120.0(4)
C10 C6 N1 115.1(3)
F11 C10 C6 111.4(2)
F12 C10 F11 108.3(2)
N3 C2 N1 115.6(3)
S7 C2 N3 124.0(3)
C8 N3 C2 119.4(3)
C5 C4 N3 115.4(3)
O9 C4 C5 124.4(3)
C5 C6 N1 121.6(3)
C10 C6 C5 123.3(3)
F12 C10 C6 111.2(3)
F11 C10 F11 106.0(3)

loop_
_geom_bond_atom_site_label_1
_geom_bond_atom_site_label_2
_geom_bond_distance
C2 N1 1.366(4)
N3 C2 1.378(4)
C4 N3 1.408(4)
C5 C4 1.440(5)
C6 C5 1.325(5)
F11 C10 1.316(3)
C6 N1 1.370(4)
S7 C2 1.662(3)
C8 N3 1.479(5)
O9 C4 1.215(4)
C10 C6 1.515(5)
F12 C10 1.315(4)
